data_7125954
loop_
_publ_author_name
'Frogley, Benjamin J.'
'Hill, Anthony F.'
'Seitz, Antonia'

_publ_section_title
;
 Bi- and poly(carbyne) functionalised polycyclic aromatics.
;
_journal_issue 22
_journal_name_full 'Chemical communications (Cambridge, England)'
_journal_page_first 3265
_journal_page_last 3268
_journal_paper_doi 10.1039/d0cc00786b
_journal_volume 56
_journal_year 2020
_chemical_formula_moiety 'C32 H31 B N6 O2 W, C2 H3 N'
_chemical_formula_sum 'C34 H34 B N7 O2 W'
_chemical_formula_weight 767.34
_space_group_crystal_system monoclinic
_space_group_IT_number 14
_space_group_name_Hall '-P 2yn'
_space_group_name_H-M_alt 'P 1 21/n 1'
_atom_sites_solution_hydrogens mixed
_audit_creation_method SHELXL-2018/3
_audit_update_record
;
2019-11-05 deposited with the CCDC.	2020-02-10 downloaded from the CCDC.
;
_cell_angle_alpha 90
_cell_angle_beta 92.406(4)
_cell_angle_gamma 90
_cell_formula_units_Z 4
_cell_length_a 10.2667(4)
_cell_length_b 23.1598(12)
_cell_length_c 13.5771(6)
_cell_measurement_reflns_used 7637
_cell_measurement_temperature 150.0(1)
_cell_measurement_theta_max 28.2980
_cell_measurement_theta_min 3.6030
_cell_volume 3225.4(3)
_computing_cell_refinement 'CrysAlisPro 1.171.40.36a (Rigaku OD, 2018)'
_computing_data_collection 'CrysAlisPro 1.171.40.36a (Rigaku OD, 2018)'
_computing_data_reduction 'CrysAlisPro 1.171.40.36a (Rigaku OD, 2018)'
_computing_structure_refinement 'SHELXL-2018/3 (Sheldrick, 2018)'
_computing_structure_solution 'SHELXT 2014/5 (Sheldrick, 2014)'
_diffrn_ambient_temperature 150.0(1)
_diffrn_detector_area_resol_mean 5.1872
_diffrn_measured_fraction_theta_full 0.997
_diffrn_measured_fraction_theta_max 0.997
_diffrn_measurement_device_type 'New Xcalibur, Atlas'
_diffrn_measurement_method '\w scans'
_diffrn_radiation_type MoK\a
_diffrn_radiation_wavelength 0.71073
_diffrn_reflns_av_R_equivalents 0.0290
_diffrn_reflns_av_unetI/netI 0.0386
_diffrn_reflns_Laue_measured_fraction_full 0.997
_diffrn_reflns_Laue_measured_fraction_max 0.997
_diffrn_reflns_limit_h_max 11
_diffrn_reflns_limit_h_min -12
_diffrn_reflns_limit_k_max 20
_diffrn_reflns_limit_k_min -27
_diffrn_reflns_limit_l_max 15
_diffrn_reflns_limit_l_min -16
_diffrn_reflns_number 15366
_diffrn_reflns_point_group_measured_fraction_full 0.997
_diffrn_reflns_point_group_measured_fraction_max 0.997
_diffrn_reflns_theta_full 25.026
_diffrn_reflns_theta_max 25.026
_diffrn_reflns_theta_min 3.481
_diffrn_source 'fine-focus sealed X-ray tube'
_exptl_absorpt_coefficient_mu 3.624
_exptl_absorpt_correction_T_max 1.00000
_exptl_absorpt_correction_T_min 0.85500
_exptl_absorpt_correction_type multi-scan
_exptl_absorpt_process_details
; 
CrysAlisPro 1.171.40.36a (Rigaku Oxford Diffraction, 2018) 
Empirical absorption correction using spherical harmonics, 
 implemented in SCALE3 ABSPACK scaling algorithm. 
;
_exptl_crystal_colour orange
_exptl_crystal_density_diffrn 1.580
_exptl_crystal_description block
_exptl_crystal_F_000 1528
_exptl_crystal_size_max 0.516
_exptl_crystal_size_mid 0.241
_exptl_crystal_size_min 0.169
_refine_diff_density_max 3.419
_refine_diff_density_min -1.895
_refine_diff_density_rms 0.120
_refine_ls_extinction_method none
_refine_ls_goodness_of_fit_ref 1.172
_refine_ls_hydrogen_treatment mixed
_refine_ls_matrix_type full
_refine_ls_number_parameters 417
_refine_ls_number_reflns 5678
_refine_ls_number_restraints 36
_refine_ls_restrained_S_all 1.168
_refine_ls_R_factor_all 0.0504
_refine_ls_R_factor_gt 0.0432
_refine_ls_shift/su_max 0.000
_refine_ls_shift/su_mean 0.000
_refine_ls_structure_factor_coef Fsqd
_refine_ls_weighting_details 'w=1/[\s^2^(Fo^2^)+(0.0055P)^2^+17.7823P] where P=(Fo^2^+2Fc^2^)/3'
_refine_ls_weighting_scheme calc
_refine_ls_wR_factor_gt 0.0776
_refine_ls_wR_factor_ref 0.0802
_reflns_Friedel_coverage 0.000
_reflns_number_gt 5086
_reflns_number_total 5678
_reflns_threshold_expression 'I > 2\s(I)'
_cod_data_source_file d0cc00786b2.cif
_cod_data_source_block Compound_8
_cod_depositor_comments 'Adding full bibliography for 7125951--7125959.cif.'
_cod_original_sg_symbol_H-M 'P 21/n'
_cod_database_code 7125954
_shelx_shelxl_version_number 2018/3
_shelx_space_group_comment
; 
The symmetry employed for this shelxl refinement is uniquely defined 
by the following loop, which should always be used as a source of 
symmetry information in preference to the above space-group names. 
They are only intended as comments. 
;

loop_
_space_group_symop_operation_xyz
'x, y, z'
'-x+1/2, y+1/2, -z+1/2'
'-x, -y, -z'
'x-1/2, -y-1/2, z-1/2'

loop_
_atom_site_label
_atom_site_type_symbol
_atom_site_fract_x
_atom_site_fract_y
_atom_site_fract_z
_atom_site_U_iso_or_equiv
_atom_site_adp_type
_atom_site_occupancy
_atom_site_site_symmetry_order
_atom_site_calc_flag
_atom_site_refinement_flags_posn
_atom_site_refinement_flags_adp
W1 W 0.44679(2) 0.33678(2) 0.36899(2) 0.02288(8) Uani 1 1 d . .
N3 N 0.6075(4) 0.3266(2) 0.2657(3) 0.0206(10) Uani 1 1 d . .
N5 N 0.6149(4) 0.3387(2) 0.4749(3) 0.0228(10) Uani 1 1 d . .
N4 N 0.7140(4) 0.3623(2) 0.2722(3) 0.0216(10) Uani 1 1 d . .
N6 N 0.7222(4) 0.3723(2) 0.4567(3) 0.0241(11) Uani 1 1 d . .
N1 N 0.4948(5) 0.4331(2) 0.3599(3) 0.0280(12) Uani 1 1 d . .
N2 N 0.6218(5) 0.4503(2) 0.3506(3) 0.0279(12) Uani 1 1 d . .
O1 O 0.2409(5) 0.3594(3) 0.5290(4) 0.0579(15) Uani 1 1 d . .
O2 O 0.2333(5) 0.3541(3) 0.1989(4) 0.0626(17) Uani 1 1 d . .
C1 C 0.3785(6) 0.2637(3) 0.3743(4) 0.0250(13) Uani 1 1 d . .
C24 C 0.6331(6) 0.3178(3) 0.5668(4) 0.0285(14) Uani 1 1 d . .
C4 C 0.3057(6) 0.2110(3) 0.3774(4) 0.0273(14) Uani 1 1 d . .
C2 C 0.3170(6) 0.3535(3) 0.4702(5) 0.0346(16) Uani 1 1 d . .
C29 C 0.6188(6) 0.2938(3) 0.1852(4) 0.0276(14) Uani 1 1 d . .
C3 C 0.3110(6) 0.3479(3) 0.2619(5) 0.0367(17) Uani 1 1 d . .
C26 C 0.8046(6) 0.3715(3) 0.5371(4) 0.0281(14) Uani 1 1 d . .
C16 C 0.0862(6) 0.2602(3) 0.3709(4) 0.0325(15) Uani 1 1 d . U
H16 H 0.126296 0.296199 0.372108 0.039 Uiso 1 1 calc R U
C17 C 0.1657(6) 0.2087(3) 0.3725(4) 0.0265(14) Uani 1 1 d . U
C23 C 0.5355(7) 0.2784(3) 0.6108(5) 0.0405(17) Uani 1 1 d . .
H23A H 0.466363 0.300924 0.636808 0.061 Uiso 1 1 calc R U
H23B H 0.577300 0.256285 0.662892 0.061 Uiso 1 1 calc R U
H23C H 0.500313 0.252778 0.560884 0.061 Uiso 1 1 calc R U
C5 C 0.3782(6) 0.1597(3) 0.3844(4) 0.0282(14) Uani 1 1 d . .
C30 C 0.7326(6) 0.3087(3) 0.1404(4) 0.0320(15) Uani 1 1 d . .
H30 H 0.763816 0.292467 0.083336 0.038 Uiso 1 1 calc R U
C6 C 0.5154(6) 0.1580(3) 0.3955(5) 0.0338(15) Uani 1 1 d . .
H6 H 0.561591 0.192500 0.396533 0.041 Uiso 1 1 calc R U
C31 C 0.7902(6) 0.3514(3) 0.1951(4) 0.0278(14) Uani 1 1 d . .
C25 C 0.7497(6) 0.3376(3) 0.6069(4) 0.0330(15) Uani 1 1 d . .
H25 H 0.784779 0.329524 0.669680 0.040 Uiso 1 1 calc R U
C15 C -0.0431(6) 0.2570(3) 0.3679(4) 0.0339(15) Uani 1 1 d . U
H15 H -0.092458 0.290673 0.369568 0.041 Uiso 1 1 calc R U
C27 C 0.9322(6) 0.4024(3) 0.5412(5) 0.0415(18) Uani 1 1 d . .
H27A H 0.988499 0.385641 0.494325 0.062 Uiso 1 1 calc R U
H27B H 0.971837 0.399032 0.606277 0.062 Uiso 1 1 calc R U
H27C H 0.918270 0.442431 0.525748 0.062 Uiso 1 1 calc R U
N7 N 0.6701(7) 0.5026(3) 0.0777(5) 0.0619(19) Uani 1 1 d . .
C34 C 0.5918(8) 0.4689(3) 0.0891(5) 0.0435(18) Uani 1 1 d . .
C28 C 0.5208(7) 0.2499(3) 0.1534(5) 0.0424(18) Uani 1 1 d . .
H28A H 0.505809 0.224067 0.207061 0.064 Uiso 1 1 calc R U
H28B H 0.552399 0.228371 0.098817 0.064 Uiso 1 1 calc R U
H28C H 0.440606 0.268708 0.133531 0.064 Uiso 1 1 calc R U
C9 C 0.3849(7) 0.0532(3) 0.3913(5) 0.0422(17) Uani 1 1 d . .
H9 H 0.343057 0.017622 0.388594 0.051 Uiso 1 1 calc R U
C21 C 0.6313(7) 0.5079(3) 0.3388(4) 0.0375(16) Uani 1 1 d . .
C19 C 0.4258(7) 0.4831(3) 0.3547(5) 0.0388(17) Uani 1 1 d . .
C13 C -0.0387(7) 0.1532(3) 0.3614(5) 0.0403(17) Uani 1 1 d . U
H13 H -0.082505 0.118122 0.356756 0.048 Uiso 1 1 calc R U
B1 B 0.7316(7) 0.4050(3) 0.3581(5) 0.0276(16) Uani 1 1 d . .
C7 C 0.5818(7) 0.1079(3) 0.4047(5) 0.0430(18) Uani 1 1 d . .
H7 H 0.672273 0.108413 0.412302 0.052 Uiso 1 1 calc R U
C10 C 0.3108(6) 0.1046(3) 0.3832(5) 0.0336(15) Uani 1 1 d . .
C8 C 0.5156(7) 0.0556(3) 0.4027(5) 0.0449(18) Uani 1 1 d . .
H8 H 0.562671 0.021382 0.409507 0.054 Uiso 1 1 calc R U
C11 C 0.1765(7) 0.1039(3) 0.3729(5) 0.0377(16) Uani 1 1 d . .
H11 H 0.134423 0.068367 0.369277 0.045 Uiso 1 1 calc R U
C14 C -0.1070(6) 0.2019(4) 0.3620(5) 0.0454(19) Uani 1 1 d . U
H14 H -0.197630 0.200320 0.358572 0.055 Uiso 1 1 calc R U
C33 C 0.4905(8) 0.4272(3) 0.1022(5) 0.052(2) Uani 1 1 d . .
H33A H 0.414643 0.437846 0.062528 0.079 Uiso 1 1 calc R U
H33B H 0.469013 0.426199 0.170320 0.079 Uiso 1 1 calc R U
H33C H 0.520002 0.389796 0.082540 0.079 Uiso 1 1 calc R U
C18 C 0.2808(7) 0.4831(3) 0.3640(6) 0.059(2) Uani 1 1 d . .
H18A H 0.243651 0.450645 0.328997 0.089 Uiso 1 1 calc R U
H18B H 0.244976 0.518187 0.336591 0.089 Uiso 1 1 calc R U
H18C H 0.260882 0.480549 0.432309 0.089 Uiso 1 1 calc R U
C32 C 0.9141(6) 0.3836(3) 0.1800(5) 0.0421(18) Uani 1 1 d . .
H32A H 0.896821 0.424338 0.179451 0.063 Uiso 1 1 calc R U
H32B H 0.948682 0.372433 0.118188 0.063 Uiso 1 1 calc R U
H32C H 0.976227 0.374688 0.232571 0.063 Uiso 1 1 calc R U
C20 C 0.5059(7) 0.5289(3) 0.3427(5) 0.0435(18) Uani 1 1 d . .
H20 H 0.480785 0.567408 0.337904 0.052 Uiso 1 1 calc R U
C12 C 0.1012(6) 0.1536(3) 0.3678(4) 0.0309(15) Uani 1 1 d . U
C22 C 0.7567(8) 0.5385(3) 0.3217(6) 0.051(2) Uani 1 1 d . .
H22A H 0.814554 0.534257 0.378655 0.077 Uiso 1 1 calc R U
H22B H 0.739738 0.578758 0.310137 0.077 Uiso 1 1 calc R U
H22C H 0.796375 0.522140 0.265312 0.077 Uiso 1 1 calc R U
H1 H 0.826(5) 0.426(2) 0.357(4) 0.023(15) Uiso 1 1 d . .

loop_
_atom_site_aniso_label
_atom_site_aniso_U_11
_atom_site_aniso_U_22
_atom_site_aniso_U_33
_atom_site_aniso_U_23
_atom_site_aniso_U_13
_atom_site_aniso_U_12
W1 0.01843(13) 0.02768(14) 0.02269(13) -0.00166(11) 0.00282(9) -0.00328(11)
N3 0.018(2) 0.024(3) 0.020(2) 0.000(2) 0.0021(18) 0.000(2)
N5 0.023(2) 0.023(3) 0.022(2) -0.003(2) 0.0013(19) -0.003(2)
N4 0.020(2) 0.023(3) 0.023(2) 0.004(2) 0.0043(19) -0.003(2)
N6 0.020(3) 0.027(3) 0.025(3) -0.003(2) 0.001(2) 0.001(2)
N1 0.032(3) 0.023(3) 0.029(3) 0.001(2) 0.007(2) 0.011(2)
N2 0.038(3) 0.017(3) 0.028(3) -0.001(2) 0.001(2) -0.002(2)
O1 0.042(3) 0.082(4) 0.052(3) -0.023(3) 0.024(3) -0.003(3)
O2 0.032(3) 0.106(5) 0.049(3) 0.016(3) -0.011(2) -0.004(3)
C1 0.027(3) 0.025(3) 0.023(3) -0.003(3) 0.007(2) 0.002(3)
C24 0.038(4) 0.029(4) 0.019(3) -0.001(3) 0.002(3) 0.004(3)
C4 0.032(3) 0.033(4) 0.017(3) -0.004(3) 0.003(2) -0.003(3)
C2 0.027(3) 0.037(4) 0.040(4) -0.009(3) 0.004(3) -0.006(3)
C29 0.031(3) 0.030(4) 0.022(3) -0.003(3) 0.002(3) 0.001(3)
C3 0.023(3) 0.052(5) 0.036(4) 0.005(3) 0.005(3) -0.009(3)
C26 0.024(3) 0.027(4) 0.033(3) -0.011(3) -0.005(3) 0.008(3)
C16 0.039(4) 0.037(4) 0.021(3) 0.002(3) 0.000(3) -0.010(3)
C17 0.029(3) 0.030(4) 0.020(3) -0.003(3) -0.002(2) 0.007(3)
C23 0.048(4) 0.046(4) 0.028(3) 0.011(3) -0.003(3) -0.004(4)
C5 0.033(3) 0.036(4) 0.016(3) 0.001(3) 0.007(2) 0.008(3)
C30 0.035(4) 0.034(4) 0.027(3) -0.003(3) 0.004(3) 0.005(3)
C6 0.028(3) 0.034(4) 0.040(4) 0.001(3) 0.007(3) 0.003(3)
C31 0.021(3) 0.034(4) 0.029(3) 0.007(3) 0.010(3) 0.008(3)
C25 0.036(4) 0.038(4) 0.024(3) -0.003(3) -0.005(3) 0.013(3)
C15 0.031(4) 0.044(4) 0.027(3) 0.004(3) 0.004(3) 0.015(3)
C27 0.026(4) 0.049(5) 0.049(4) -0.010(4) -0.010(3) 0.001(3)
N7 0.059(4) 0.066(5) 0.060(4) 0.012(4) -0.003(3) -0.013(4)
C34 0.051(5) 0.045(5) 0.034(4) 0.008(3) -0.002(3) 0.012(4)
C28 0.053(5) 0.049(5) 0.026(3) -0.018(3) 0.009(3) -0.010(4)
C9 0.051(5) 0.026(4) 0.051(4) 0.004(3) 0.009(4) 0.001(3)
C21 0.061(5) 0.026(4) 0.024(3) 0.000(3) -0.002(3) -0.002(3)
C19 0.045(4) 0.039(4) 0.033(4) -0.009(3) 0.006(3) 0.014(3)
C13 0.039(4) 0.037(4) 0.044(4) 0.007(3) 0.000(3) -0.009(3)
B1 0.026(4) 0.025(4) 0.032(4) 0.000(3) 0.003(3) -0.005(3)
C7 0.035(4) 0.039(5) 0.056(4) 0.006(4) 0.012(3) 0.009(3)
C10 0.041(4) 0.029(4) 0.032(3) 0.000(3) 0.007(3) 0.001(3)
C8 0.047(5) 0.033(4) 0.057(5) 0.000(4) 0.015(4) 0.012(3)
C11 0.042(4) 0.026(4) 0.045(4) 0.005(3) 0.002(3) -0.008(3)
C14 0.020(3) 0.072(6) 0.044(4) 0.006(4) 0.000(3) -0.008(4)
C33 0.063(5) 0.051(5) 0.044(4) 0.016(4) -0.003(4) -0.001(4)
C18 0.059(5) 0.042(5) 0.078(6) 0.008(4) 0.020(4) 0.028(4)
C32 0.029(4) 0.056(5) 0.043(4) 0.001(4) 0.014(3) -0.005(3)
C20 0.064(5) 0.022(4) 0.045(4) -0.003(3) 0.002(4) 0.008(4)
C12 0.025(3) 0.038(4) 0.029(3) -0.010(3) -0.007(3) -0.015(3)
C22 0.070(5) 0.027(4) 0.057(5) 0.001(4) 0.001(4) -0.015(4)

loop_
_atom_type_symbol
_atom_type_description
_atom_type_scat_dispersion_real
_atom_type_scat_dispersion_imag
_atom_type_scat_source
C C 0.0033 0.0016 'International Tables Vol C Tables 4.2.6.8 and 6.1.1.4'
H H 0.0000 0.0000 'International Tables Vol C Tables 4.2.6.8 and 6.1.1.4'
B B 0.0013 0.0007 'International Tables Vol C Tables 4.2.6.8 and 6.1.1.4'
N N 0.0061 0.0033 'International Tables Vol C Tables 4.2.6.8 and 6.1.1.4'
O O 0.0106 0.0060 'International Tables Vol C Tables 4.2.6.8 and 6.1.1.4'
W W -0.8490 6.8722 'International Tables Vol C Tables 4.2.6.8 and 6.1.1.4'

loop_
_geom_angle_atom_site_label_1
_geom_angle_atom_site_label_2
_geom_angle_atom_site_label_3
_geom_angle
C1 W1 C3 83.7(3)
C1 W1 C2 83.3(3)
C3 W1 C2 90.6(3)
C1 W1 N5 106.5(2)
C3 W1 N5 169.1(2)
C2 W1 N5 94.3(2)
C1 W1 N3 102.8(2)
C3 W1 N3 93.9(2)
C2 W1 N3 172.7(2)
N5 W1 N3 80.31(16)
C1 W1 N1 170.0(2)
C3 W1 N1 88.9(2)
C2 W1 N1 90.0(2)
N5 W1 N1 81.40(18)
N3 W1 N1 84.40(17)
C29 N3 N4 107.4(4)
C29 N3 W1 131.8(4)
N4 N3 W1 120.4(3)
C24 N5 N6 106.8(4)
C24 N5 W1 132.4(4)
N6 N5 W1 120.3(3)
C31 N4 N3 108.8(5)
C31 N4 B1 130.8(5)
N3 N4 B1 120.4(4)
C26 N6 N5 108.9(5)
C26 N6 B1 130.4(5)
N5 N6 B1 120.7(4)
C19 N1 N2 104.1(5)
C19 N1 W1 136.1(5)
N2 N1 W1 119.6(3)
C21 N2 N1 111.8(5)
C21 N2 B1 128.7(6)
N1 N2 B1 119.4(5)
C4 C1 W1 171.1(5)
N5 C24 C25 109.5(5)
N5 C24 C23 121.4(5)
C25 C24 C23 129.1(5)
C5 C4 C1 116.6(5)
C5 C4 C17 119.9(6)
C1 C4 C17 123.5(6)
O1 C2 W1 175.7(6)
N3 C29 C30 108.7(5)
N3 C29 C28 123.1(5)
C30 C29 C28 128.2(6)
O2 C3 W1 179.2(6)
N6 C26 C25 107.8(5)
N6 C26 C27 122.8(6)
C25 C26 C27 129.4(6)
C15 C16 C17 121.2(6)
C15 C16 H16 119.4
C17 C16 H16 119.4
C4 C17 C12 119.5(6)
C4 C17 C16 122.3(6)
C12 C17 C16 118.2(5)
C24 C23 H23A 109.5
C24 C23 H23B 109.5
H23A C23 H23B 109.5
C24 C23 H23C 109.5
H23A C23 H23C 109.5
H23B C23 H23C 109.5
C4 C5 C6 123.8(6)
C4 C5 C10 119.5(5)
C6 C5 C10 116.7(6)
C31 C30 C29 107.3(5)
C31 C30 H30 126.3
C29 C30 H30 126.3
C7 C6 C5 122.3(7)
C7 C6 H6 118.9
C5 C6 H6 118.9
N4 C31 C30 107.8(5)
N4 C31 C32 122.3(6)
C30 C31 C32 129.9(6)
C26 C25 C24 107.1(5)
C26 C25 H25 126.5
C24 C25 H25 126.5
C16 C15 C14 120.3(6)
C16 C15 H15 119.9
C14 C15 H15 119.9
C26 C27 H27A 109.5
C26 C27 H27B 109.5
H27A C27 H27B 109.5
C26 C27 H27C 109.5
H27A C27 H27C 109.5
H27B C27 H27C 109.5
N7 C34 C33 178.5(8)
C29 C28 H28A 109.5
C29 C28 H28B 109.5
H28A C28 H28B 109.5
C29 C28 H28C 109.5
H28A C28 H28C 109.5
H28B C28 H28C 109.5
C8 C9 C10 120.4(7)
C8 C9 H9 119.8
C10 C9 H9 119.8
N2 C21 C20 105.7(6)
N2 C21 C22 123.7(7)
C20 C21 C22 130.6(7)
C20 C19 N1 110.8(6)
C20 C19 C18 128.2(7)
N1 C19 C18 120.9(7)
C14 C13 C12 121.5(7)
C14 C13 H13 119.3
C12 C13 H13 119.3
N4 B1 N2 109.1(5)
N4 B1 N6 109.5(5)
N2 B1 N6 108.6(5)
N4 B1 H1 111(3)
N2 B1 H1 110(3)
N6 B1 H1 109(3)
C6 C7 C8 120.2(7)
C6 C7 H7 119.9
C8 C7 H7 119.9
C11 C10 C9 122.0(6)
C11 C10 C5 119.0(6)
C9 C10 C5 118.9(6)
C9 C8 C7 121.5(7)
C9 C8 H8 119.3
C7 C8 H8 119.3
C10 C11 C12 123.3(6)
C10 C11 H11 118.4
C12 C11 H11 118.4
C13 C14 C15 121.0(6)
C13 C14 H14 119.5
C15 C14 H14 119.5
C34 C33 H33A 109.5
C34 C33 H33B 109.5
H33A C33 H33B 109.5
C34 C33 H33C 109.5
H33A C33 H33C 109.5
H33B C33 H33C 109.5
C19 C18 H18A 109.5
C19 C18 H18B 109.5
H18A C18 H18B 109.5
C19 C18 H18C 109.5
H18A C18 H18C 109.5
H18B C18 H18C 109.5
C31 C32 H32A 109.5
C31 C32 H32B 109.5
H32A C32 H32B 109.5
C31 C32 H32C 109.5
H32A C32 H32C 109.5
H32B C32 H32C 109.5
C19 C20 C21 107.5(6)
C19 C20 H20 126.2
C21 C20 H20 126.2
C11 C12 C13 123.6(6)
C11 C12 C17 118.6(5)
C13 C12 C17 117.7(6)
C21 C22 H22A 109.5
C21 C22 H22B 109.5
H22A C22 H22B 109.5
C21 C22 H22C 109.5
H22A C22 H22C 109.5
H22B C22 H22C 109.5

loop_
_geom_bond_atom_site_label_1
_geom_bond_atom_site_label_2
_geom_bond_distance
W1 C1 1.834(6)
W1 C3 1.988(6)
W1 C2 1.992(7)
W1 N5 2.201(4)
W1 N3 2.223(4)
W1 N1 2.290(5)
N3 C29 1.340(7)
N3 N4 1.371(6)
N5 C24 1.343(7)
N5 N6 1.380(6)
N4 C31 1.357(7)
N4 B1 1.533(8)
N6 C26 1.353(7)
N6 B1 1.544(8)
N1 C19 1.357(8)
N1 N2 1.374(7)
N2 C21 1.349(8)
N2 B1 1.540(9)
O1 C2 1.148(7)
O2 C3 1.153(7)
C1 C4 1.433(8)
C24 C25 1.373(9)
C24 C23 1.499(9)
C4 C5 1.402(9)
C4 C17 1.437(8)
C29 C30 1.384(8)
C29 C28 1.483(9)
C26 C25 1.370(9)
C26 C27 1.492(9)
C16 C15 1.329(9)
C16 C17 1.444(9)
C16 H16 0.9300
C17 C12 1.439(9)
C23 H23A 0.9600
C23 H23B 0.9600
C23 H23C 0.9600
C5 C6 1.410(8)
C5 C10 1.453(9)
C30 C31 1.357(9)
C30 H30 0.9300
C6 C7 1.348(9)
C6 H6 0.9300
C31 C32 1.496(8)
C25 H25 0.9300
C15 C14 1.435(10)
C15 H15 0.9300
C27 H27A 0.9600
C27 H27B 0.9600
C27 H27C 0.9600
N7 C34 1.136(9)
C34 C33 1.436(11)
C28 H28A 0.9600
C28 H28B 0.9600
C28 H28C 0.9600
C9 C8 1.346(10)
C9 C10 1.414(9)
C9 H9 0.9300
C21 C20 1.380(10)
C21 C22 1.496(10)
C19 C20 1.356(10)
C19 C18 1.499(10)
C13 C14 1.329(10)
C13 C12 1.435(9)
C13 H13 0.9300
B1 H1 1.09(6)
C7 C8 1.390(10)
C7 H7 0.9300
C10 C11 1.380(9)
C8 H8 0.9300
C11 C12 1.386(9)
C11 H11 0.9300
C14 H14 0.9300
C33 H33A 0.9600
C33 H33B 0.9600
C33 H33C 0.9600
C18 H18A 0.9600
C18 H18B 0.9600
C18 H18C 0.9600
C32 H32A 0.9600
C32 H32B 0.9600
C32 H32C 0.9600
C20 H20 0.9300
C22 H22A 0.9600
C22 H22B 0.9600
C22 H22C 0.9600

loop_
_geom_torsion_atom_site_label_1
_geom_torsion_atom_site_label_2
_geom_torsion_atom_site_label_3
_geom_torsion_atom_site_label_4
_geom_torsion
C29 N3 N4 C31 0.2(6)
W1 N3 N4 C31 -173.5(4)
C29 N3 N4 B1 -179.0(5)
W1 N3 N4 B1 7.3(6)
C24 N5 N6 C26 0.1(6)
W1 N5 N6 C26 172.9(4)
C24 N5 N6 B1 -178.0(5)
W1 N5 N6 B1 -5.2(7)
C19 N1 N2 C21 -0.9(6)
W1 N1 N2 C21 175.3(4)
C19 N1 N2 B1 177.1(5)
W1 N1 N2 B1 -6.8(6)
N6 N5 C24 C25 0.1(7)
W1 N5 C24 C25 -171.4(4)
N6 N5 C24 C23 -179.0(5)
W1 N5 C24 C23 9.5(9)
N4 N3 C29 C30 0.0(6)
W1 N3 C29 C30 172.7(4)
N4 N3 C29 C28 -179.5(6)
W1 N3 C29 C28 -6.8(9)
N5 N6 C26 C25 -0.3(7)
B1 N6 C26 C25 177.6(6)
N5 N6 C26 C27 178.5(5)
B1 N6 C26 C27 -3.6(10)
C5 C4 C17 C12 -4.3(8)
C1 C4 C17 C12 174.8(5)
C5 C4 C17 C16 176.4(5)
C1 C4 C17 C16 -4.5(9)
C15 C16 C17 C4 -178.9(6)
C15 C16 C17 C12 1.7(8)
C1 C4 C5 C6 4.8(8)
C17 C4 C5 C6 -176.1(5)
C1 C4 C5 C10 -177.1(5)
C17 C4 C5 C10 2.0(8)
N3 C29 C30 C31 -0.2(7)
C28 C29 C30 C31 179.2(7)
C4 C5 C6 C7 178.1(6)
C10 C5 C6 C7 0.0(9)
N3 N4 C31 C30 -0.3(6)
B1 N4 C31 C30 178.7(6)
N3 N4 C31 C32 179.5(5)
B1 N4 C31 C32 -1.4(10)
C29 C30 C31 N4 0.3(7)
C29 C30 C31 C32 -179.5(6)
N6 C26 C25 C24 0.3(7)
C27 C26 C25 C24 -178.4(6)
N5 C24 C25 C26 -0.3(7)
C23 C24 C25 C26 178.8(6)
C17 C16 C15 C14 -2.5(9)
N1 N2 C21 C20 1.3(7)
B1 N2 C21 C20 -176.4(6)
N1 N2 C21 C22 -176.8(6)
B1 N2 C21 C22 5.5(10)
N2 N1 C19 C20 0.1(7)
W1 N1 C19 C20 -175.1(5)
N2 N1 C19 C18 -178.8(6)
W1 N1 C19 C18 6.1(10)
C31 N4 B1 N2 115.4(6)
N3 N4 B1 N2 -65.6(7)
C31 N4 B1 N6 -125.9(6)
N3 N4 B1 N6 53.1(7)
C21 N2 B1 N4 -118.3(6)
N1 N2 B1 N4 64.1(7)
C21 N2 B1 N6 122.4(6)
N1 N2 B1 N6 -55.2(7)
C26 N6 B1 N4 127.6(6)
N5 N6 B1 N4 -54.8(7)
C26 N6 B1 N2 -113.4(6)
N5 N6 B1 N2 64.2(7)
C5 C6 C7 C8 0.4(11)
C8 C9 C10 C11 -179.0(7)
C8 C9 C10 C5 1.9(10)
C4 C5 C10 C11 1.5(8)
C6 C5 C10 C11 179.7(6)
C4 C5 C10 C9 -179.4(6)
C6 C5 C10 C9 -1.2(8)
C10 C9 C8 C7 -1.6(11)
C6 C7 C8 C9 0.4(11)
C9 C10 C11 C12 178.1(6)
C5 C10 C11 C12 -2.9(10)
C12 C13 C14 C15 0.8(10)
C16 C15 C14 C13 1.3(10)
N1 C19 C20 C21 0.7(8)
C18 C19 C20 C21 179.4(7)
N2 C21 C20 C19 -1.2(7)
C22 C21 C20 C19 176.7(7)
C10 C11 C12 C13 -177.2(6)
C10 C11 C12 C17 0.6(10)
C14 C13 C12 C11 176.3(7)
C14 C13 C12 C17 -1.5(10)
C4 C17 C12 C11 3.0(8)
C16 C17 C12 C11 -177.6(6)
C4 C17 C12 C13 -179.1(5)
C16 C17 C12 C13 0.3(8)
